data_7246008
loop_
_publ_author_name
'Majumdar, Dhrubajyoti'
'Roy, Sourav'
'Frontera, Antonio'

_publ_section_title
;
 The importance of tetrel bonding interactions with carbon in two
 arrestive iso-structural Cd(ii)--Salen coordination complexes: a
 comprehensive DFT overview in crystal engineering
;
_journal_issue 55
_journal_name_full 'RSC Advances'
_journal_page_first 35860
_journal_page_last 35872
_journal_paper_doi 10.1039/D2RA07080D
_journal_volume 12
_journal_year 2022
_chemical_formula_sum 'C44 H46 Cd4 N6 O12 S2'
_chemical_formula_weight 1364.63
_space_group_crystal_system orthorhombic
_space_group_IT_number 60
_space_group_name_Hall '-P 2n 2ab'
_space_group_name_H-M_alt 'P b c n'
_atom_sites_solution_hydrogens geom
_audit_creation_method SHELXL-2018/3
_audit_update_record
;
2022-10-03 deposited with the CCDC.	2022-12-01 downloaded from the CCDC.
;
_cell_angle_alpha 90
_cell_angle_beta 90
_cell_angle_gamma 90
_cell_formula_units_Z 4
_cell_length_a 20.758(6)
_cell_length_b 11.022(3)
_cell_length_c 21.396(6)
_cell_measurement_reflns_used 193807
_cell_measurement_temperature 293(2)
_cell_measurement_theta_max 26.548
_cell_measurement_theta_min 0.952
_cell_volume 4895(2)
_computing_structure_refinement 'SHELXL-2018/3 (Sheldrick, 2018)'
_computing_structure_solution 'SHELXT 2014/5 (Sheldrick, 2014)'
_diffrn_ambient_temperature 293(2)
_diffrn_measured_fraction_theta_full 1.000
_diffrn_measured_fraction_theta_max 0.992
_diffrn_measurement_device_type 'Bruker APEX-II CCD'
_diffrn_measurement_method '\f and \w scans'
_diffrn_radiation_type MoK\a
_diffrn_radiation_wavelength 0.71073
_diffrn_reflns_av_R_equivalents 0.0818
_diffrn_reflns_av_unetI/netI 0.0231
_diffrn_reflns_Laue_measured_fraction_full 1.000
_diffrn_reflns_Laue_measured_fraction_max 0.992
_diffrn_reflns_limit_h_max 26
_diffrn_reflns_limit_h_min -25
_diffrn_reflns_limit_k_max 13
_diffrn_reflns_limit_k_min -13
_diffrn_reflns_limit_l_max 26
_diffrn_reflns_limit_l_min -26
_diffrn_reflns_number 182284
_diffrn_reflns_point_group_measured_fraction_full 1.000
_diffrn_reflns_point_group_measured_fraction_max 0.992
_diffrn_reflns_theta_full 25.242
_diffrn_reflns_theta_max 26.548
_diffrn_reflns_theta_min 1.904
_exptl_absorpt_coefficient_mu 1.865
_exptl_absorpt_correction_type multi-scan
_exptl_absorpt_process_details SADBAS
_exptl_crystal_colour YELLOW
_exptl_crystal_density_diffrn 1.852
_exptl_crystal_description BLOCK
_exptl_crystal_F_000 2688
_exptl_crystal_size_max 0.200
_exptl_crystal_size_mid 0.200
_exptl_crystal_size_min 0.200
_exptl_transmission_factor_max 0.696
_exptl_transmission_factor_min 0.682
_refine_diff_density_max 1.005
_refine_diff_density_min -1.429
_refine_diff_density_rms 0.135
_refine_ls_extinction_coef 0.00019(3)
_refine_ls_extinction_expression Fc^*^=kFc[1+0.001xFc^2^\l^3^/sin(2\q)]^-1/4^
_refine_ls_extinction_method 'SHELXL-2018/3 (Sheldrick 2018)'
_refine_ls_goodness_of_fit_ref 1.177
_refine_ls_hydrogen_treatment constr
_refine_ls_matrix_type full
_refine_ls_number_parameters 311
_refine_ls_number_reflns 5095
_refine_ls_number_restraints 317
_refine_ls_restrained_S_all 1.159
_refine_ls_R_factor_all 0.0881
_refine_ls_R_factor_gt 0.0672
_refine_ls_shift/su_max 0.020
_refine_ls_shift/su_mean 0.001
_refine_ls_structure_factor_coef Fsqd
_refine_ls_weighting_details 'w=1/[\s^2^(Fo^2^)+59.8503P] where P=(Fo^2^+2Fc^2^)/3'
_refine_ls_weighting_scheme calc
_refine_ls_wR_factor_gt 0.1368
_refine_ls_wR_factor_ref 0.1482
_reflns_Friedel_coverage 0.000
_reflns_number_gt 3924
_reflns_number_total 5095
_reflns_threshold_expression 'I > 2\s(I)'
_cod_data_source_file d2ra07080d4.cif
_cod_data_source_block shelx_CCDC1
_cod_original_formula_sum 'C44 H46 Cd4 N6 O12 S2 '
_cod_database_code 7246008
_shelx_shelxl_version_number 2018/3
_shelx_space_group_comment
;
The symmetry employed for this shelxl refinement is uniquely defined
by the following loop, which should always be used as a source of
symmetry information in preference to the above space-group names.
They are only intended as comments.
;
_shelx_estimated_absorpt_t_min 0.707
_shelx_estimated_absorpt_t_max 0.707

loop_
_space_group_symop_operation_xyz
'x, y, z'
'-x+1/2, -y+1/2, z+1/2'
'-x, y, -z+1/2'
'x+1/2, -y+1/2, -z'
'-x, -y, -z'
'x-1/2, y-1/2, -z-1/2'
'x, -y, z-1/2'
'-x-1/2, y-1/2, z'

loop_
_atom_site_label
_atom_site_type_symbol
_atom_site_fract_x
_atom_site_fract_y
_atom_site_fract_z
_atom_site_U_iso_or_equiv
_atom_site_adp_type
_atom_site_occupancy
_atom_site_site_symmetry_order
_atom_site_calc_flag
_atom_site_refinement_flags_posn
_atom_site_refinement_flags_adp
_atom_site_refinement_flags_occupancy
_atom_site_disorder_assembly
_atom_site_disorder_group
Cd1 Cd 0.55799(3) 0.72121(6) 0.81582(3) 0.0527(2) Uani 1 1 d . . . . .
Cd02 Cd 0.61027(4) 0.62269(7) 0.66762(4) 0.0597(2) Uani 1 1 d . . . . .
S1 S 0.6835(3) 0.8503(6) 0.48689(18) 0.150(2) Uani 1 1 d . . . . .
O2 O 0.4462(3) 0.7849(5) 0.7874(3) 0.0538(15) Uani 1 1 d . . . . .
O3 O 0.6400(3) 0.6207(6) 0.7675(3) 0.0608(17) Uani 1 1 d . . . . .
O1 O 0.4018(4) 0.9277(7) 0.6971(4) 0.082(2) Uani 1 1 d . . . . .
O6 O 0.5056(4) 0.5486(7) 0.6798(5) 0.102(3) Uani 1 1 d . . . . .
O5 O 0.5715(5) 0.4280(8) 0.6425(6) 0.130(4) Uani 1 1 d . U . . .
N2 N 0.6192(5) 0.6564(12) 0.9006(5) 0.099(3) Uani 1 1 d . . . . .
N1 N 0.5058(5) 0.7881(12) 0.9071(5) 0.099(3) Uani 1 1 d . . . . .
N3 N 0.6558(5) 0.7045(11) 0.5872(5) 0.098(3) Uani 1 1 d . . . . .
C7 C 0.4300(4) 0.9007(8) 0.8015(6) 0.062(2) Uani 1 1 d . . . . .
C18 C 0.6752(5) 0.5298(8) 0.7872(5) 0.064(2) Uani 1 1 d . . . . .
O4 O 0.7048(4) 0.5044(10) 0.6836(5) 0.117(3) Uani 1 1 d . . . . .
C21 C 0.5178(6) 0.4480(10) 0.6619(7) 0.081(3) Uani 1 1 d . U . . .
C13 C 0.6822(5) 0.4963(12) 0.8512(7) 0.082(3) Uani 1 1 d . . . . .
C6 C 0.4385(6) 0.9453(11) 0.8628(7) 0.089(3) Uani 1 1 d . . . . .
C2 C 0.4061(5) 0.9773(9) 0.7556(7) 0.076(3) Uani 1 1 d . . . . .
C12 C 0.6563(6) 0.5645(14) 0.9022(7) 0.094(3) Uani 1 1 d . . . . .
H12 H 0.668100 0.538111 0.941843 0.113 Uiso 1 1 calc R U . . .
C8 C 0.4682(6) 0.8781(15) 0.9120(7) 0.104(4) Uani 1 1 d . . . . .
H8 H 0.458879 0.903450 0.952447 0.125 Uiso 1 1 calc R U . . .
C15 C 0.7461(8) 0.3228(13) 0.8205(10) 0.133(6) Uani 1 1 d . . . . .
H15 H 0.767843 0.252199 0.831496 0.160 Uiso 1 1 calc R U . . .
C22 C 0.6660(7) 0.7632(14) 0.5444(6) 0.095(4) Uani 1 1 d . . . . .
C16 C 0.7427(7) 0.3557(13) 0.7601(10) 0.126(5) Uani 1 1 d . . . . .
H16 H 0.762438 0.307702 0.729915 0.151 Uiso 1 1 calc R U . . .
C17 C 0.7103(5) 0.4604(11) 0.7420(8) 0.088(3) Uani 1 1 d . . . . .
C20 C 0.4692(6) 0.3484(11) 0.6654(8) 0.117(6) Uani 1 1 d . U . . .
H20A H 0.490808 0.272294 0.671292 0.175 Uiso 1 1 calc R U . . .
H20B H 0.444898 0.345974 0.627202 0.175 Uiso 1 1 calc R U . . .
H20C H 0.440610 0.362977 0.699828 0.175 Uiso 1 1 calc R U . . .
C14 C 0.7186(6) 0.3899(13) 0.8645(9) 0.115(5) Uani 1 1 d . . . . .
H14 H 0.723282 0.366282 0.906025 0.138 Uiso 1 1 calc R U . . .
C5 C 0.4173(7) 1.0646(14) 0.8765(9) 0.123(5) Uani 1 1 d . . . . .
H5 H 0.421667 1.095779 0.916642 0.147 Uiso 1 1 calc R U . . .
C3 C 0.3866(7) 1.0946(10) 0.7711(9) 0.118(5) Uani 1 1 d . . . . .
H3 H 0.371019 1.145216 0.739763 0.142 Uiso 1 1 calc R U . . .
C19 C 0.7397(7) 0.4422(16) 0.6339(7) 0.139(7) Uani 1 1 d . . . . .
H19A H 0.726225 0.358956 0.632074 0.209 Uiso 1 1 calc R U . . .
H19B H 0.785135 0.445768 0.642171 0.209 Uiso 1 1 calc R U . . .
H19C H 0.730784 0.480917 0.594632 0.209 Uiso 1 1 calc R U . . .
C1 C 0.3826(7) 1.0084(13) 0.6475(8) 0.120(5) Uani 1 1 d . . . . .
H1A H 0.409622 1.079013 0.647719 0.180 Uiso 1 1 calc R U . . .
H1B H 0.338540 1.032340 0.653578 0.180 Uiso 1 1 calc R U . . .
H1C H 0.386670 0.967512 0.608050 0.180 Uiso 1 1 calc R U . . .
C4 C 0.3895(10) 1.1356(14) 0.8288(11) 0.155(7) Uani 1 1 d . . . . .
H4 H 0.373100 1.212027 0.838229 0.186 Uiso 1 1 calc R U . . .
C11 C 0.6041(8) 0.715(2) 0.9630(7) 0.171(9) Uani 1 1 d . . . . .
H11A H 0.624233 0.794124 0.966376 0.206 Uiso 1 1 calc R U . . .
H11B H 0.618693 0.664456 0.997356 0.206 Uiso 1 1 calc R U . . .
C9 C 0.5311(9) 0.726(2) 0.9627(7) 0.169(9) Uani 1 1 d D . . . .
H9 H 0.532483 0.801454 0.986669 0.202 Uiso 1 1 calc R U . . .
C10 C 0.4847(15) 0.663(5) 1.013(2) 0.54(5) Uani 1 1 d D . . . .
H10A H 0.510055 0.627507 1.045266 0.815 Uiso 1 1 calc R U . . .
H10B H 0.456397 0.723143 1.030060 0.815 Uiso 1 1 calc R U . . .
H10C H 0.459668 0.601306 0.992384 0.815 Uiso 1 1 calc R U . . .

loop_
_atom_site_aniso_label
_atom_site_aniso_U_11
_atom_site_aniso_U_22
_atom_site_aniso_U_33
_atom_site_aniso_U_23
_atom_site_aniso_U_13
_atom_site_aniso_U_12
Cd1 0.0507(4) 0.0497(4) 0.0577(4) -0.0019(3) -0.0032(3) -0.0008(3)
Cd02 0.0548(4) 0.0546(4) 0.0696(5) -0.0025(4) 0.0057(4) 0.0049(3)
S1 0.198(5) 0.183(5) 0.067(2) 0.017(3) 0.030(3) -0.025(4)
O2 0.058(4) 0.035(3) 0.069(4) -0.007(3) 0.001(3) 0.003(3)
O3 0.058(4) 0.049(3) 0.076(4) 0.011(3) -0.003(3) 0.020(3)
O1 0.072(5) 0.051(4) 0.123(6) 0.028(4) 0.000(5) 0.009(4)
O6 0.072(5) 0.055(4) 0.179(9) -0.025(5) -0.012(5) 0.011(4)
O5 0.088(6) 0.063(5) 0.239(12) -0.042(7) 0.040(7) -0.014(5)
N2 0.074(6) 0.150(10) 0.075(6) 0.010(6) -0.009(5) 0.016(6)
N1 0.065(6) 0.159(10) 0.074(6) -0.042(6) -0.007(5) 0.016(6)
N3 0.094(8) 0.109(9) 0.092(7) 0.001(6) 0.024(6) -0.013(6)
C7 0.036(5) 0.038(4) 0.111(6) -0.016(4) 0.002(4) -0.012(3)
C18 0.051(5) 0.041(5) 0.101(6) 0.006(4) -0.022(5) 0.004(4)
O4 0.090(6) 0.147(9) 0.114(6) -0.044(6) -0.010(5) 0.058(6)
C21 0.076(6) 0.047(5) 0.120(10) 0.000(6) 0.000(6) 0.004(5)
C13 0.056(6) 0.076(7) 0.115(6) 0.040(6) -0.025(6) 0.001(5)
C6 0.067(7) 0.072(6) 0.129(7) -0.053(6) 0.005(6) -0.011(5)
C2 0.046(5) 0.034(4) 0.146(7) 0.004(5) 0.011(6) -0.003(4)
C12 0.059(7) 0.129(10) 0.095(7) 0.041(7) -0.014(6) -0.005(6)
C8 0.066(7) 0.149(11) 0.096(8) -0.065(7) 0.003(6) 0.003(7)
C15 0.095(11) 0.054(8) 0.252(15) 0.024(9) -0.061(11) 0.013(7)
C22 0.096(9) 0.114(10) 0.075(7) -0.011(6) 0.019(7) -0.028(8)
C16 0.083(9) 0.074(8) 0.221(13) -0.032(9) -0.056(10) 0.035(7)
C17 0.052(6) 0.070(7) 0.141(7) -0.024(6) -0.024(6) 0.024(5)
C20 0.072(7) 0.055(7) 0.223(18) -0.011(9) 0.019(10) -0.004(5)
C14 0.076(9) 0.076(8) 0.194(13) 0.057(8) -0.046(9) -0.005(6)
C5 0.084(9) 0.088(8) 0.196(14) -0.087(8) 0.018(9) -0.012(7)
C3 0.099(10) 0.037(5) 0.218(14) 0.003(7) 0.040(11) 0.009(6)
C19 0.086(10) 0.171(17) 0.161(12) -0.087(12) -0.003(10) 0.047(11)
C1 0.094(10) 0.088(9) 0.179(12) 0.071(9) -0.022(10) 0.013(8)
C4 0.148(16) 0.056(8) 0.261(17) -0.051(9) 0.031(14) 0.013(9)
C11 0.123(10) 0.31(3) 0.079(9) -0.015(12) -0.008(9) 0.093(15)
C9 0.127(10) 0.32(3) 0.056(7) -0.036(10) -0.018(7) 0.090(14)
C10 0.19(3) 0.93(12) 0.51(6) 0.48(8) -0.03(3) 0.00(5)

loop_
_atom_type_symbol
_atom_type_description
_atom_type_scat_dispersion_real
_atom_type_scat_dispersion_imag
_atom_type_scat_source
C C 0.0033 0.0016 'International Tables Vol C Tables 4.2.6.8 and 6.1.1.4'
H H 0.0000 0.0000 'International Tables Vol C Tables 4.2.6.8 and 6.1.1.4'
Cd Cd -0.8075 1.2024 'International Tables Vol C Tables 4.2.6.8 and 6.1.1.4'
N N 0.0061 0.0033 'International Tables Vol C Tables 4.2.6.8 and 6.1.1.4'
O O 0.0106 0.0060 'International Tables Vol C Tables 4.2.6.8 and 6.1.1.4'
S S 0.1246 0.1234 'International Tables Vol C Tables 4.2.6.8 and 6.1.1.4'

loop_
_geom_angle_atom_site_label_1
_geom_angle_atom_site_label_2
_geom_angle_atom_site_label_3
_geom_angle
_geom_angle_site_symmetry_1
_geom_angle_site_symmetry_3
_geom_angle_publ_flag
O3 Cd1 O6 92.6(3) . 3_656 ?
O3 Cd1 O2 75.1(2) . 3_656 ?
O6 Cd1 O2 105.4(3) 3_656 3_656 ?
O3 Cd1 N2 78.3(3) . . ?
O6 Cd1 N2 91.6(4) 3_656 . ?
O2 Cd1 N2 148.8(3) 3_656 . ?
O3 Cd1 N1 150.8(3) . . ?
O6 Cd1 N1 87.8(4) 3_656 . ?
O2 Cd1 N1 132.8(3) 3_656 . ?
N2 Cd1 N1 72.6(4) . . ?
O3 Cd1 O1 98.4(3) . 3_656 ?
O6 Cd1 O1 164.8(3) 3_656 3_656 ?
O2 Cd1 O1 67.8(3) 3_656 3_656 ?
N2 Cd1 O1 100.8(4) . 3_656 ?
N1 Cd1 O1 87.7(4) . 3_656 ?
O3 Cd1 O2 136.0(2) . . ?
O6 Cd1 O2 73.2(2) 3_656 . ?
O2 Cd1 O2 69.4(3) 3_656 . ?
N2 Cd1 O2 141.5(3) . . ?
N1 Cd1 O2 71.7(3) . . ?
O1 Cd1 O2 91.6(2) 3_656 . ?
N3 Cd02 O3 130.4(4) . . ?
N3 Cd02 O6 129.9(4) . . ?
O3 Cd02 O6 98.5(3) . . ?
N3 Cd02 O2 103.1(4) . 3_656 ?
O3 Cd02 O2 75.6(2) . 3_656 ?
O6 Cd02 O2 75.9(2) . 3_656 ?
N3 Cd02 O5 110.4(4) . . ?
O3 Cd02 O5 107.8(4) . . ?
O6 Cd02 O5 52.3(3) . . ?
O2 Cd02 O5 128.2(3) 3_656 . ?
N3 Cd02 O4 89.0(4) . . ?
O3 Cd02 O4 68.2(3) . . ?
O6 Cd02 O4 124.0(4) . . ?
O2 Cd02 O4 140.4(3) 3_656 . ?
O5 Cd02 O4 79.4(4) . . ?
N3 Cd02 C21 124.6(4) . . ?
O3 Cd02 C21 103.4(3) . . ?
O6 Cd02 C21 26.1(3) . . ?
O2 Cd02 C21 101.9(3) 3_656 . ?
O5 Cd02 C21 26.3(3) . . ?
O4 Cd02 C21 101.6(4) . . ?
C7 O2 Cd1 119.2(6) . 3_656 ?
C7 O2 Cd02 120.2(6) . 3_656 ?
Cd1 O2 Cd02 98.1(2) 3_656 3_656 ?
C7 O2 Cd1 116.2(5) . . ?
Cd1 O2 Cd1 100.4(2) 3_656 . ?
Cd02 O2 Cd1 98.6(2) 3_656 . ?
C18 O3 Cd02 118.2(7) . . ?
C18 O3 Cd1 130.0(7) . . ?
Cd02 O3 Cd1 103.0(2) . . ?
C2 O1 C1 116.5(10) . . ?
C2 O1 Cd1 117.0(6) . 3_656 ?
C1 O1 Cd1 125.9(9) . 3_656 ?
C21 O6 Cd1 153.0(10) . 3_656 ?
C21 O6 Cd02 95.2(8) . . ?
Cd1 O6 Cd02 104.3(3) 3_656 . ?
C21 O5 Cd02 94.1(8) . . ?
C12 N2 C11 116.1(13) . . ?
C12 N2 Cd1 126.5(10) . . ?
C11 N2 Cd1 116.3(9) . . ?
C8 N1 C9 121.3(12) . . ?
C8 N1 Cd1 126.7(11) . . ?
C9 N1 Cd1 111.1(9) . . ?
C22 N3 Cd02 163.2(13) . . ?
O2 C7 C2 120.4(10) . . ?
O2 C7 C6 120.3(11) . . ?
C2 C7 C6 119.3(10) . . ?
O3 C18 C13 124.4(11) . . ?
O3 C18 C17 118.3(11) . . ?
C13 C18 C17 117.3(10) . . ?
C17 O4 C19 117.8(11) . . ?
C17 O4 Cd02 113.6(7) . . ?
C19 O4 Cd02 124.2(9) . . ?
O6 C21 O5 118.2(12) . . ?
O6 C21 C20 121.4(12) . . ?
O5 C21 C20 120.4(11) . . ?
O6 C21 Cd02 58.7(7) . . ?
O5 C21 Cd02 59.6(7) . . ?
C20 C21 Cd02 174.1(11) . . ?
C14 C13 C18 117.4(14) . . ?
C14 C13 C12 118.7(13) . . ?
C18 C13 C12 123.9(11) . . ?
C7 C6 C5 118.4(15) . . ?
C7 C6 C8 123.9(11) . . ?
C5 C6 C8 117.6(14) . . ?
O1 C2 C7 115.3(9) . . ?
O1 C2 C3 124.6(14) . . ?
C7 C2 C3 120.1(15) . . ?
N2 C12 C13 128.8(12) . . ?
N2 C12 H12 115.6 . . ?
C13 C12 H12 115.6 . . ?
N1 C8 C6 127.7(12) . . ?
N1 C8 H8 116.1 . . ?
C6 C8 H8 116.1 . . ?
C14 C15 C16 120.7(14) . . ?
C14 C15 H15 119.7 . . ?
C16 C15 H15 119.7 . . ?
N3 C22 S1 176.4(14) . . ?
C15 C16 C17 121.2(17) . . ?
C15 C16 H16 119.4 . . ?
C17 C16 H16 119.4 . . ?
O4 C17 C16 126.8(15) . . ?
O4 C17 C18 113.1(10) . . ?
C16 C17 C18 120.0(15) . . ?
C21 C20 H20A 109.5 . . ?
C21 C20 H20B 109.5 . . ?
H20A C20 H20B 109.5 . . ?
C21 C20 H20C 109.5 . . ?
H20A C20 H20C 109.5 . . ?
H20B C20 H20C 109.5 . . ?
C15 C14 C13 123.0(16) . . ?
C15 C14 H14 118.5 . . ?
C13 C14 H14 118.5 . . ?
C4 C5 C6 119.6(16) . . ?
C4 C5 H5 120.2 . . ?
C6 C5 H5 120.2 . . ?
C4 C3 C2 121.8(17) . . ?
C4 C3 H3 119.1 . . ?
C2 C3 H3 119.1 . . ?
O4 C19 H19A 109.5 . . ?
O4 C19 H19B 109.5 . . ?
H19A C19 H19B 109.5 . . ?
O4 C19 H19C 109.5 . . ?
H19A C19 H19C 109.5 . . ?
H19B C19 H19C 109.5 . . ?
O1 C1 H1A 109.5 . . ?
O1 C1 H1B 109.5 . . ?
H1A C1 H1B 109.5 . . ?
O1 C1 H1C 109.5 . . ?
H1A C1 H1C 109.5 . . ?
H1B C1 H1C 109.5 . . ?
C3 C4 C5 120.4(15) . . ?
C3 C4 H4 119.8 . . ?
C5 C4 H4 119.8 . . ?
N2 C11 C9 103.6(13) . . ?
N2 C11 H11A 111.0 . . ?
C9 C11 H11A 111.0 . . ?
N2 C11 H11B 111.0 . . ?
C9 C11 H11B 111.0 . . ?
H11A C11 H11B 109.0 . . ?
N1 C9 C11 113.3(16) . . ?
N1 C9 C10 121.8(17) . . ?
C11 C9 C10 124.5(19) . . ?
N1 C9 H9 92.0 . . ?
C11 C9 H9 92.0 . . ?
C10 C9 H9 92.1 . . ?
C9 C10 H10A 109.5 . . ?
C9 C10 H10B 109.4 . . ?
H10A C10 H10B 109.5 . . ?
C9 C10 H10C 109.5 . . ?
H10A C10 H10C 109.5 . . ?
H10B C10 H10C 109.5 . . ?

loop_
_geom_bond_atom_site_label_1
_geom_bond_atom_site_label_2
_geom_bond_distance
_geom_bond_site_symmetry_2
_geom_bond_publ_flag
Cd1 O3 2.279(6) . ?
Cd1 O6 2.317(8) 3_656 ?
Cd1 O2 2.319(6) 3_656 ?
Cd1 N2 2.327(10) . ?
Cd1 N1 2.352(10) . ?
Cd1 O1 2.440(8) 3_656 ?
Cd1 O2 2.500(6) . ?
Cd02 N3 2.160(11) . ?
Cd02 O3 2.223(7) . ?
Cd02 O6 2.336(9) . ?
Cd02 O2 2.344(6) 3_656 ?
Cd02 O5 2.354(9) . ?
Cd02 O4 2.382(9) . ?
Cd02 C21 2.722(12) . ?
S1 C22 1.601(15) . ?
O2 C7 1.354(10) . ?
O3 C18 1.311(10) . ?
O1 C2 1.369(15) . ?
O1 C1 1.442(13) . ?
O6 C21 1.201(12) . ?
O5 C21 1.210(14) . ?
N2 C12 1.273(17) . ?
N2 C11 1.516(18) . ?
N1 C8 1.267(17) . ?
N1 C9 1.471(19) . ?
N3 C22 1.142(15) . ?
C7 C2 1.386(16) . ?
C7 C6 1.413(16) . ?
C18 C13 1.426(16) . ?
C18 C17 1.433(16) . ?
O4 C17 1.344(17) . ?
O4 C19 1.458(14) . ?
C21 C20 1.492(16) . ?
C13 C14 1.423(16) . ?
C13 C12 1.429(19) . ?
C6 C5 1.417(17) . ?
C6 C8 1.43(2) . ?
C2 C3 1.394(15) . ?
C12 H12 0.9300 . ?
C8 H8 0.9300 . ?
C15 C14 1.33(2) . ?
C15 C16 1.34(2) . ?
C15 H15 0.9300 . ?
C16 C17 1.391(17) . ?
C16 H16 0.9300 . ?
C20 H20A 0.9600 . ?
C20 H20B 0.9600 . ?
C20 H20C 0.9600 . ?
C14 H14 0.9300 . ?
C5 C4 1.41(2) . ?
C5 H5 0.9300 . ?
C3 C4 1.32(2) . ?
C3 H3 0.9300 . ?
C19 H19A 0.9600 . ?
C19 H19B 0.9600 . ?
C19 H19C 0.9600 . ?
C1 H1A 0.9600 . ?
C1 H1B 0.9600 . ?
C1 H1C 0.9600 . ?
C4 H4 0.9300 . ?
C11 C9 1.52(2) . ?
C11 H11A 0.9700 . ?
C11 H11B 0.9700 . ?
C9 C10 1.594(18) . ?
C9 H9 0.9800 . ?
C10 H10A 0.9600 . ?
C10 H10B 0.9600 . ?
C10 H10C 0.9600 . ?
